data_4332598
loop_
_publ_author_name
'Gao, Hong-Ling'
'Yi, Long'
'Zhao, Bin'
'Zhao, Xiao-Qing'
'Cheng, Peng'
'Liao, Dai-Zheng'
'Yan, Shi-Ping'

_publ_section_title
;
 Synthesis and Characterization of Metal&#x2212;Organic Frameworks Based
 on 4-Hydroxypyridine-2,6-dicarboxylic Acid and Pyridine-2,6-dicarboxylic
 Acid Ligands
;
_journal_issue 15
_journal_name_full 'Inorganic Chemistry'
_journal_page_first 5980
_journal_page_last 5988
_journal_paper_doi 10.1021/ic060550j
_journal_volume 45
_journal_year 2006
_chemical_formula_sum 'C21 H17 Cl0 Gd2 N3 O16'
_chemical_formula_weight 881.88
_chemical_name_systematic
; 
 ? 
;
_space_group_IT_number 14
_symmetry_cell_setting monoclinic
_symmetry_space_group_name_Hall '-P 2ybc'
_symmetry_space_group_name_H-M 'P 1 21/c 1'
_atom_sites_solution_hydrogens geom
_atom_sites_solution_primary direct
_atom_sites_solution_secondary difmap
_audit_creation_method SHELXL-97
_cell_angle_alpha 90.00
_cell_angle_beta 101.627(4)
_cell_angle_gamma 90.00
_cell_formula_units_Z 4
_cell_length_a 10.906(3)
_cell_length_b 17.443(5)
_cell_length_c 13.201(4)
_cell_measurement_temperature 293(2)
_cell_volume 2459.7(12)
_computing_cell_refinement 'Bruker SMART'
_computing_data_collection 'Bruker SMART'
_computing_data_reduction 'Bruker SHELXTL'
_computing_molecular_graphics 'Bruker SHELXTL'
_computing_publication_material 'Bruker SHELXTL'
_computing_structure_refinement 'SHELXL-97 (Sheldrick, 1997)'
_computing_structure_solution 'SHELXS-97 (Sheldrick, 1990)'
_diffrn_ambient_temperature 293(2)
_diffrn_measured_fraction_theta_full 0.997
_diffrn_measured_fraction_theta_max 0.997
_diffrn_measurement_device_type 'CCD area detector'
_diffrn_measurement_method 'phi and omega scans'
_diffrn_radiation_monochromator graphite
_diffrn_radiation_source 'fine-focus sealed tube'
_diffrn_radiation_type MoK\a
_diffrn_radiation_wavelength 0.71073
_diffrn_reflns_av_R_equivalents 0.0193
_diffrn_reflns_av_sigmaI/netI 0.0208
_diffrn_reflns_limit_h_max 12
_diffrn_reflns_limit_h_min -8
_diffrn_reflns_limit_k_max 18
_diffrn_reflns_limit_k_min -19
_diffrn_reflns_limit_l_max 14
_diffrn_reflns_limit_l_min -14
_diffrn_reflns_number 8242
_diffrn_reflns_theta_full 23.26
_diffrn_reflns_theta_max 23.26
_diffrn_reflns_theta_min 1.91
_exptl_absorpt_coefficient_mu 5.436
_exptl_absorpt_correction_T_max 0.4094
_exptl_absorpt_correction_T_min 0.3435
_exptl_absorpt_correction_type MULTI-SCANnone
_exptl_absorpt_process_details SADABS
_exptl_crystal_density_diffrn 2.381
_exptl_crystal_density_method 'not measured'
_exptl_crystal_F_000 1680
_exptl_crystal_size_max 0.25
_exptl_crystal_size_mid 0.20
_exptl_crystal_size_min 0.20
_refine_diff_density_max 0.633
_refine_diff_density_min -0.397
_refine_diff_density_rms 0.092
_refine_ls_extinction_coef 0.00321(7)
_refine_ls_extinction_expression Fc^*^=kFc[1+0.001xFc^2^\l^3^/sin(2\q)]^-1/4^
_refine_ls_extinction_method SHELXL
_refine_ls_goodness_of_fit_ref 1.095
_refine_ls_hydrogen_treatment mixed
_refine_ls_matrix_type full
_refine_ls_number_parameters 404
_refine_ls_number_reflns 3527
_refine_ls_number_restraints 6
_refine_ls_restrained_S_all 1.094
_refine_ls_R_factor_all 0.0216
_refine_ls_R_factor_gt 0.0177
_refine_ls_shift/su_max 0.221
_refine_ls_shift/su_mean 0.011
_refine_ls_structure_factor_coef Fsqd
_refine_ls_weighting_details 'calc w=1/[\s^2^(Fo^2^)+(0.0155P)^2^+3.3516P] where P=(Fo^2^+2Fc^2^)/3'
_refine_ls_weighting_scheme calc
_refine_ls_wR_factor_gt 0.0396
_refine_ls_wR_factor_ref 0.0407
_reflns_number_gt 3204
_reflns_number_total 3527
_reflns_threshold_expression >2sigma(I)
_cod_data_source_file ic060550jsup6.cif
_cod_data_source_block 020419b
_cod_depositor_comments
;
The following automatic conversions were performed:

'_symmetry_cell_setting' value 'Monoclinic' changed to 'monoclinic'
according to /home/saulius/struct/CIF-dictionaries/cif_core.dic
dictionary named 'cif_core.dic' version 2.4.2 from 2011-04-26.

Automatic conversion script
Id: cif_fix_values 1891 2012-01-12 08:04:46Z andrius 
;
_cod_original_cell_volume 2459.9(13)
_cod_original_sg_symbol_H-M P2(1)/c
_cod_database_code 4332598

loop_
_symmetry_equiv_pos_as_xyz
'x, y, z'
'-x, y+1/2, -z+1/2'
'-x, -y, -z'
'x, -y-1/2, z-1/2'

loop_
_atom_site_label
_atom_site_type_symbol
_atom_site_fract_x
_atom_site_fract_y
_atom_site_fract_z
_atom_site_U_iso_or_equiv
_atom_site_adp_type
_atom_site_occupancy
_atom_site_symmetry_multiplicity
_atom_site_calc_flag
_atom_site_refinement_flags
Gd1 Gd 0.328543(17) 0.043088(10) 0.411659(14) 0.01507(8) Uani 1 1 d .
Gd2 Gd -0.158486(17) 0.254659(10) 0.404663(14) 0.01439(8) Uani 1 1 d .
O1 O 0.4562(2) 0.00837(14) 0.5875(2) 0.0201(6) Uani 1 1 d .
O2 O 0.5058(3) 0.0239(2) 0.7586(2) 0.0449(9) Uani 1 1 d .
O3 O 0.1756(2) 0.14580(15) 0.3769(2) 0.0249(6) Uani 1 1 d .
O4 O 0.0534(3) 0.23552(15) 0.4249(2) 0.0279(7) Uani 1 1 d .
O5 O 0.6386(3) 0.21092(17) 0.3976(2) 0.0342(7) Uani 1 1 d .
O6 O 0.4841(2) 0.14950(15) 0.4487(2) 0.0217(6) Uani 1 1 d .
O7 O 0.2052(2) 0.00994(15) 0.2457(2) 0.0247(6) Uani 1 1 d .
O8 O 0.1385(3) 0.02807(18) 0.0763(2) 0.0378(8) Uani 1 1 d .
O9 O -0.1715(3) 0.29259(16) 0.5674(2) 0.0355(8) Uani 1 1 d .
O10 O -0.1747(3) 0.23859(15) 0.7202(2) 0.0266(7) Uani 1 1 d .
O11 O -0.1292(3) 0.36209(15) 1.0146(2) 0.0241(6) Uani 1 1 d .
O12 O -0.1563(2) 0.48874(14) 1.0262(2) 0.0210(6) Uani 1 1 d .
O13 O 0.3320(3) -0.09975(16) 0.3892(2) 0.0244(7) Uani 1 1 d D
O14 O -0.0439(3) 0.37914(16) 0.4233(2) 0.0288(7) Uani 1 1 d D
O15 O -0.2987(3) 0.35931(19) 0.3371(3) 0.0388(8) Uani 1 1 d D
N1 N 0.2895(3) 0.11935(17) 0.5681(2) 0.0175(7) Uani 1 1 d .
N2 N 0.3721(3) 0.11864(18) 0.2591(2) 0.0190(7) Uani 1 1 d .
N3 N -0.1465(3) 0.37082(18) 0.8144(2) 0.0196(7) Uani 1 1 d .
C1 C 0.4445(4) 0.0403(2) 0.6735(3) 0.0209(9) Uani 1 1 d .
C2 C 0.3486(4) 0.1035(2) 0.6646(3) 0.0192(9) Uani 1 1 d .
C3 C 0.3222(4) 0.1408(2) 0.7501(3) 0.0293(10) Uani 1 1 d .
H3A H 0.3672 0.1297 0.8161 0.035 Uiso 1 1 calc R
C4 C 0.2283(4) 0.1946(3) 0.7357(3) 0.0337(11) Uani 1 1 d .
H4A H 0.2079 0.2202 0.7919 0.040 Uiso 1 1 calc R
C5 C 0.1649(4) 0.2101(2) 0.6369(4) 0.0318(11) Uani 1 1 d .
H5A H 0.1002 0.2458 0.6256 0.038 Uiso 1 1 calc R
C6 C 0.1983(3) 0.1723(2) 0.5547(3) 0.0189(9) Uani 1 1 d .
C7 C 0.1379(4) 0.1849(2) 0.4432(3) 0.0198(9) Uani 1 1 d .
C8 C 0.5358(4) 0.1769(2) 0.3804(3) 0.0203(9) Uani 1 1 d .
C9 C 0.4681(4) 0.1675(2) 0.2703(3) 0.0210(9) Uani 1 1 d .
C10 C 0.5018(4) 0.2045(3) 0.1870(3) 0.0309(11) Uani 1 1 d .
H10A H 0.5689 0.2385 0.1965 0.037 Uiso 1 1 calc R
C11 C 0.4324(4) 0.1894(3) 0.0895(4) 0.0369(12) Uani 1 1 d .
H11A H 0.4523 0.2131 0.0319 0.044 Uiso 1 1 calc R
C12 C 0.3333(4) 0.1387(3) 0.0780(3) 0.0322(11) Uani 1 1 d .
H12A H 0.2857 0.1283 0.0127 0.039 Uiso 1 1 calc R
C13 C 0.3060(4) 0.1039(2) 0.1645(3) 0.0218(9) Uani 1 1 d .
C14 C 0.2070(4) 0.0428(2) 0.1612(3) 0.0214(9) Uani 1 1 d .
C15 C -0.1659(4) 0.2948(2) 0.6631(3) 0.0217(9) Uani 1 1 d .
C16 C -0.1456(4) 0.3717(2) 0.7134(3) 0.0210(9) Uani 1 1 d .
C17 C -0.1237(4) 0.4385(2) 0.6627(3) 0.0316(11) Uani 1 1 d .
H17A H -0.1247 0.4379 0.5921 0.038 Uiso 1 1 calc R
C18 C -0.1007(4) 0.5049(2) 0.7173(3) 0.0307(11) Uani 1 1 d .
H18A H -0.0840 0.5499 0.6847 0.037 Uiso 1 1 calc R
C19 C -0.1024(4) 0.5047(2) 0.8219(3) 0.0248(10) Uani 1 1 d .
H19A H -0.0869 0.5494 0.8607 0.030 Uiso 1 1 calc R
C20 C -0.1276(4) 0.4364(2) 0.8674(3) 0.0187(9) Uani 1 1 d .
C21 C -0.1373(3) 0.4290(2) 0.9785(3) 0.0194(9) Uani 1 1 d .
O16 O 0.5732(10) 0.4429(5) 0.4740(8) 0.234(5) Uani 1 1 d .
H3 H -0.079(5) 0.4274(15) 0.411(4) 0.08(2) Uiso 1 1 d D
H4 H 0.035(3) 0.392(4) 0.460(5) 0.12(3) Uiso 1 1 d D
H6 H -0.350(4) 0.376(3) 0.380(3) 0.062(18) Uiso 1 1 d D
H1 H 0.394(4) -0.129(3) 0.430(4) 0.09(2) Uiso 1 1 d D
H2 H 0.262(3) -0.129(2) 0.391(4) 0.059(17) Uiso 1 1 d D
H5 H -0.310(6) 0.379(4) 0.271(2) 0.11(3) Uiso 1 1 d D

loop_
_atom_site_aniso_label
_atom_site_aniso_U_11
_atom_site_aniso_U_22
_atom_site_aniso_U_33
_atom_site_aniso_U_23
_atom_site_aniso_U_13
_atom_site_aniso_U_12
Gd1 0.01624(12) 0.01467(12) 0.01522(12) 0.00088(8) 0.00531(8) 0.00070(8)
Gd2 0.01818(12) 0.01452(12) 0.01154(12) 0.00072(8) 0.00557(8) -0.00005(8)
O1 0.0192(14) 0.0190(14) 0.0240(16) -0.0012(12) 0.0088(12) 0.0024(12)
O2 0.054(2) 0.054(2) 0.0240(19) 0.0009(16) 0.0017(16) 0.0263(18)
O3 0.0262(16) 0.0237(16) 0.0265(16) 0.0042(13) 0.0092(13) 0.0079(13)
O4 0.0237(16) 0.0205(15) 0.0411(19) 0.0067(13) 0.0104(14) 0.0050(13)
O5 0.0236(17) 0.0402(19) 0.0385(19) 0.0022(15) 0.0054(14) -0.0114(15)
O6 0.0226(15) 0.0217(15) 0.0219(15) 0.0004(12) 0.0068(12) -0.0030(12)
O7 0.0264(16) 0.0258(16) 0.0209(16) 0.0028(13) 0.0023(13) -0.0059(13)
O8 0.047(2) 0.0400(19) 0.0222(18) 0.0005(14) -0.0044(16) -0.0160(16)
O9 0.067(2) 0.0280(17) 0.0133(16) -0.0044(13) 0.0126(15) -0.0018(16)
O10 0.0472(19) 0.0187(15) 0.0161(15) -0.0009(12) 0.0118(14) -0.0035(13)
O11 0.0416(17) 0.0160(15) 0.0165(15) 0.0005(12) 0.0098(13) 0.0024(13)
O12 0.0243(15) 0.0190(15) 0.0218(15) -0.0066(12) 0.0092(12) -0.0002(12)
O13 0.0260(17) 0.0188(15) 0.0282(17) 0.0028(13) 0.0049(14) -0.0008(13)
O14 0.0268(17) 0.0171(16) 0.0424(19) 0.0046(14) 0.0067(15) 0.0003(14)
O15 0.0378(19) 0.0343(19) 0.045(2) 0.0128(17) 0.0098(17) 0.0099(16)
N1 0.0143(17) 0.0144(17) 0.0246(19) 0.0011(14) 0.0060(15) 0.0001(14)
N2 0.0192(18) 0.0164(17) 0.0222(19) 0.0029(14) 0.0064(15) 0.0028(14)
N3 0.0248(18) 0.0199(18) 0.0161(18) -0.0001(14) 0.0086(14) 0.0016(15)
C1 0.024(2) 0.022(2) 0.018(2) 0.0008(18) 0.0074(19) -0.0006(18)
C2 0.020(2) 0.018(2) 0.022(2) -0.0023(17) 0.0095(18) -0.0019(17)
C3 0.035(3) 0.032(3) 0.021(2) -0.005(2) 0.008(2) 0.000(2)
C4 0.040(3) 0.033(3) 0.031(3) -0.012(2) 0.016(2) 0.007(2)
C5 0.035(3) 0.023(2) 0.042(3) -0.002(2) 0.017(2) 0.009(2)
C6 0.017(2) 0.013(2) 0.028(2) -0.0008(17) 0.0072(18) -0.0010(17)
C7 0.016(2) 0.013(2) 0.033(3) 0.0065(18) 0.0103(19) -0.0008(17)
C8 0.017(2) 0.015(2) 0.029(2) 0.0021(18) 0.0078(19) 0.0016(17)
C9 0.024(2) 0.015(2) 0.027(2) 0.0009(17) 0.0101(18) 0.0005(18)
C10 0.034(3) 0.031(3) 0.029(3) 0.005(2) 0.010(2) -0.005(2)
C11 0.045(3) 0.041(3) 0.027(3) 0.011(2) 0.013(2) -0.010(2)
C12 0.041(3) 0.036(3) 0.019(2) 0.004(2) 0.004(2) -0.003(2)
C13 0.022(2) 0.022(2) 0.021(2) 0.0012(17) 0.0025(18) 0.0029(18)
C14 0.026(2) 0.019(2) 0.018(2) -0.0015(18) 0.0029(19) 0.0019(18)
C15 0.025(2) 0.023(2) 0.018(2) -0.0022(18) 0.0065(19) 0.0034(17)
C16 0.025(2) 0.025(2) 0.014(2) 0.0019(17) 0.0080(17) 0.0015(18)
C17 0.048(3) 0.030(3) 0.020(2) 0.005(2) 0.017(2) 0.000(2)
C18 0.049(3) 0.016(2) 0.034(3) 0.0035(19) 0.024(2) 0.002(2)
C19 0.028(2) 0.018(2) 0.031(3) -0.0021(18) 0.012(2) 0.0023(18)
C20 0.020(2) 0.017(2) 0.020(2) -0.0041(18) 0.0063(17) 0.0019(17)
C21 0.015(2) 0.024(2) 0.019(2) -0.0028(19) 0.0035(17) 0.0001(17)
O16 0.252(11) 0.201(9) 0.285(12) 0.082(9) 0.139(10) 0.039(8)

loop_
_atom_type_symbol
_atom_type_description
_atom_type_scat_dispersion_real
_atom_type_scat_dispersion_imag
_atom_type_scat_source
C C 0.0033 0.0016 'International Tables Vol C Tables 4.2.6.8 and 6.1.1.4'
H H 0.0000 0.0000 'International Tables Vol C Tables 4.2.6.8 and 6.1.1.4'
N N 0.0061 0.0033 'International Tables Vol C Tables 4.2.6.8 and 6.1.1.4'
O O 0.0106 0.0060 'International Tables Vol C Tables 4.2.6.8 and 6.1.1.4'
Cl Cl 0.1484 0.1585 'International Tables Vol C Tables 4.2.6.8 and 6.1.1.4'
Gd Gd -0.1653 3.9035 'International Tables Vol C Tables 4.2.6.8 and 6.1.1.4'

loop_
_geom_angle_atom_site_label_1
_geom_angle_atom_site_label_2
_geom_angle_atom_site_label_3
_geom_angle
_geom_angle_site_symmetry_1
_geom_angle_site_symmetry_3
O12 Gd1 O7 83.29(9) 2_546 .
O12 Gd1 O3 78.46(9) 2_546 .
O7 Gd1 O3 76.59(9) . .
O12 Gd1 O6 141.01(9) 2_546 .
O7 Gd1 O6 126.31(9) . .
O3 Gd1 O6 84.38(9) . .
O12 Gd1 O13 71.24(9) 2_546 .
O7 Gd1 O13 70.85(9) . .
O3 Gd1 O13 137.40(9) . .
O6 Gd1 O13 137.37(9) . .
O12 Gd1 O1 130.93(9) 2_546 3_656
O7 Gd1 O1 105.62(9) . 3_656
O3 Gd1 O1 150.53(9) . 3_656
O6 Gd1 O1 70.56(8) . 3_656
O13 Gd1 O1 67.03(9) . 3_656
O12 Gd1 O1 85.14(9) 2_546 .
O7 Gd1 O1 152.19(9) . .
O3 Gd1 O1 125.47(9) . .
O6 Gd1 O1 76.78(8) . .
O13 Gd1 O1 81.50(9) . .
O1 Gd1 O1 64.50(10) 3_656 .
O12 Gd1 N2 139.96(9) 2_546 .
O7 Gd1 N2 63.85(10) . .
O3 Gd1 N2 72.39(9) . .
O6 Gd1 N2 62.59(9) . .
O13 Gd1 N2 114.41(10) . .
O1 Gd1 N2 82.19(9) 3_656 .
O1 Gd1 N2 134.32(9) . .
O12 Gd1 N1 70.12(9) 2_546 .
O7 Gd1 N1 135.02(10) . .
O3 Gd1 N1 63.24(10) . .
O6 Gd1 N1 70.89(9) . .
O13 Gd1 N1 128.25(9) . .
O1 Gd1 N1 119.28(9) 3_656 .
O1 Gd1 N1 62.26(9) . .
N2 Gd1 N1 117.34(10) . .
O9 Gd2 O4 100.67(11) . .
O9 Gd2 O5 83.88(11) . 1_455
O4 Gd2 O5 152.17(11) . 1_455
O9 Gd2 O10 158.87(10) . 4_565
O4 Gd2 O10 89.53(10) . 4_565
O5 Gd2 O10 95.75(10) 1_455 4_565
O9 Gd2 O15 88.50(11) . .
O4 Gd2 O15 134.05(10) . .
O5 Gd2 O15 73.06(11) 1_455 .
O10 Gd2 O15 71.33(10) 4_565 .
O9 Gd2 O11 73.28(9) . 4_565
O4 Gd2 O11 78.77(9) . 4_565
O5 Gd2 O11 76.32(10) 1_455 4_565
O10 Gd2 O11 127.27(9) 4_565 4_565
O15 Gd2 O11 145.77(10) . 4_565
O9 Gd2 O14 77.27(10) . .
O4 Gd2 O14 69.05(10) . .
O5 Gd2 O14 138.08(10) 1_455 .
O10 Gd2 O14 89.44(10) 4_565 .
O15 Gd2 O14 69.39(11) . .
O11 Gd2 O14 130.83(10) 4_565 .
O9 Gd2 N3 136.06(10) . 4_565
O4 Gd2 N3 77.34(10) . 4_565
O5 Gd2 N3 80.49(10) 1_455 4_565
O10 Gd2 N3 64.06(9) 4_565 4_565
O15 Gd2 N3 124.73(11) . 4_565
O11 Gd2 N3 63.21(9) 4_565 4_565
O14 Gd2 N3 137.22(10) . 4_565
C1 O1 Gd1 114.0(2) . 3_656
C1 O1 Gd1 124.7(2) . .
Gd1 O1 Gd1 115.50(10) 3_656 .
C7 O3 Gd1 125.8(2) . .
C7 O4 Gd2 143.3(2) . .
C8 O5 Gd2 167.5(3) . 1_655
C8 O6 Gd1 122.0(2) . .
C14 O7 Gd1 126.4(2) . .
C15 O9 Gd2 163.6(3) . .
C15 O10 Gd2 124.8(2) . 4_566
C21 O11 Gd2 123.3(2) . 4_566
C21 O12 Gd1 136.1(2) . 2_556
Gd1 O13 H1 120(4) . .
Gd1 O13 H2 121(3) . .
H1 O13 H2 101(5) . .
Gd2 O14 H3 127(4) . .
Gd2 O14 H4 131(5) . .
H3 O14 H4 100(6) . .
Gd2 O15 H6 115(3) . .
Gd2 O15 H5 126(4) . .
H6 O15 H5 119(5) . .
C2 N1 C6 118.0(3) . .
C2 N1 Gd1 122.3(2) . .
C6 N1 Gd1 119.4(3) . .
C9 N2 C13 119.3(3) . .
C9 N2 Gd1 120.9(3) . .
C13 N2 Gd1 119.4(2) . .
C20 N3 C16 118.8(3) . .
C20 N3 Gd2 121.1(2) . 4_566
C16 N3 Gd2 119.7(2) . 4_566
O2 C1 O1 125.1(4) . .
O2 C1 C2 119.1(3) . .
O1 C1 C2 115.8(3) . .
N1 C2 C3 122.8(4) . .
N1 C2 C1 114.8(3) . .
C3 C2 C1 122.4(4) . .
C4 C3 C2 118.7(4) . .
C4 C3 H3A 120.7 . .
C2 C3 H3A 120.6 . .
C5 C4 C3 119.0(4) . .
C5 C4 H4A 120.5 . .
C3 C4 H4A 120.5 . .
C4 C5 C6 119.4(4) . .
C4 C5 H5A 120.3 . .
C6 C5 H5A 120.3 . .
N1 C6 C5 122.1(4) . .
N1 C6 C7 113.3(3) . .
C5 C6 C7 124.6(4) . .
O3 C7 O4 125.5(4) . .
O3 C7 C6 117.9(3) . .
O4 C7 C6 116.7(3) . .
O5 C8 O6 124.7(4) . .
O5 C8 C9 118.5(3) . .
O6 C8 C9 116.8(3) . .
N2 C9 C10 122.5(4) . .
N2 C9 C8 113.5(3) . .
C10 C9 C8 124.0(4) . .
C11 C10 C9 117.8(4) . .
C11 C10 H10A 121.1 . .
C9 C10 H10A 121.1 . .
C12 C11 C10 119.7(4) . .
C12 C11 H11A 120.2 . .
C10 C11 H11A 120.2 . .
C11 C12 C13 119.1(4) . .
C11 C12 H12A 120.5 . .
C13 C12 H12A 120.5 . .
N2 C13 C12 121.6(4) . .
N2 C13 C14 114.3(3) . .
C12 C13 C14 124.0(4) . .
O8 C14 O7 126.2(4) . .
O8 C14 C13 118.0(3) . .
O7 C14 C13 115.8(3) . .
O10 C15 O9 126.1(4) . .
O10 C15 C16 117.3(3) . .
O9 C15 C16 116.7(4) . .
N3 C16 C17 121.8(4) . .
N3 C16 C15 113.8(3) . .
C17 C16 C15 124.3(4) . .
C18 C17 C16 119.4(4) . .
C18 C17 H17A 120.3 . .
C16 C17 H17A 120.3 . .
C17 C18 C19 119.2(4) . .
C17 C18 H18A 120.4 . .
C19 C18 H18A 120.4 . .
C20 C19 C18 118.5(4) . .
C20 C19 H19A 120.7 . .
C18 C19 H19A 120.7 . .
N3 C20 C19 122.2(4) . .
N3 C20 C21 113.9(3) . .
C19 C20 C21 123.9(3) . .
O11 C21 O12 125.9(4) . .
O11 C21 C20 116.0(3) . .
O12 C21 C20 118.1(3) . .

loop_
_geom_bond_atom_site_label_1
_geom_bond_atom_site_label_2
_geom_bond_distance
_geom_bond_site_symmetry_2
Gd1 O12 2.392(3) 2_546
Gd1 O7 2.399(3) .
Gd1 O3 2.428(3) .
Gd1 O6 2.495(3) .
Gd1 O13 2.510(3) .
Gd1 O1 2.512(3) 3_656
Gd1 O1 2.528(3) .
Gd1 N2 2.531(3) .
Gd1 N1 2.563(3) .
Gd2 O9 2.279(3) .
Gd2 O4 2.296(3) .
Gd2 O5 2.325(3) 1_455
Gd2 O10 2.409(3) 4_565
Gd2 O15 2.432(3) .
Gd2 O11 2.484(3) 4_565
Gd2 O14 2.493(3) .
Gd2 N3 2.508(3) 4_565
O1 C1 1.293(5) .
O1 Gd1 2.512(3) 3_656
O2 C1 1.220(5) .
O3 C7 1.243(5) .
O4 C7 1.264(5) .
O5 C8 1.248(5) .
O5 Gd2 2.325(3) 1_655
O6 C8 1.251(4) .
O7 C14 1.258(5) .
O8 C14 1.242(5) .
O9 C15 1.254(5) .
O10 C15 1.252(5) .
O10 Gd2 2.409(3) 4_566
O11 C21 1.256(5) .
O11 Gd2 2.484(3) 4_566
O12 C21 1.257(5) .
O12 Gd1 2.392(3) 2_556
O13 H1 0.927(11) .
O13 H2 0.924(10) .
O14 H3 0.926(10) .
O14 H4 0.925(11) .
O15 H6 0.919(10) .
O15 H5 0.925(11) .
N1 C2 1.336(5) .
N1 C6 1.343(5) .
N2 C9 1.335(5) .
N2 C13 1.335(5) .
N3 C20 1.335(5) .
N3 C16 1.335(5) .
N3 Gd2 2.508(3) 4_566
C1 C2 1.507(5) .
C2 C3 1.383(5) .
C3 C4 1.374(6) .
C3 H3A 0.9300 .
C4 C5 1.373(6) .
C4 H4A 0.9300 .
C5 C6 1.380(6) .
C5 H5A 0.9300 .
C6 C7 1.503(6) .
C8 C9 1.501(6) .
C9 C10 1.387(6) .
C10 C11 1.381(6) .
C10 H10A 0.9300 .
C11 C12 1.380(6) .
C11 H11A 0.9300 .
C12 C13 1.379(6) .
C12 H12A 0.9300 .
C13 C14 1.511(6) .
C15 C16 1.493(6) .
C16 C17 1.389(6) .
C17 C18 1.360(6) .
C17 H17A 0.9300 .
C18 C19 1.385(6) .
C18 H18A 0.9300 .
C19 C20 1.388(5) .
C19 H19A 0.9300 .
C20 C21 1.497(5) .

loop_
_geom_torsion_atom_site_label_1
_geom_torsion_atom_site_label_2
_geom_torsion_atom_site_label_3
_geom_torsion_atom_site_label_4
_geom_torsion
_geom_torsion_site_symmetry_1
_geom_torsion_site_symmetry_4
O12 Gd1 O1 C1 -68.2(3) 2_546 .
O7 Gd1 O1 C1 -133.8(3) . .
O3 Gd1 O1 C1 3.9(3) . .
O6 Gd1 O1 C1 77.0(3) . .
O13 Gd1 O1 C1 -139.9(3) . .
O1 Gd1 O1 C1 151.6(3) 3_656 .
N2 Gd1 O1 C1 104.1(3) . .
N1 Gd1 O1 C1 1.9(3) . .
O12 Gd1 O1 Gd1 140.26(12) 2_546 3_656
O7 Gd1 O1 Gd1 74.6(2) . 3_656
O3 Gd1 O1 Gd1 -147.62(10) . 3_656
O6 Gd1 O1 Gd1 -74.52(11) . 3_656
O13 Gd1 O1 Gd1 68.54(11) . 3_656
O1 Gd1 O1 Gd1 0.0 3_656 3_656
N2 Gd1 O1 Gd1 -47.44(17) . 3_656
N1 Gd1 O1 Gd1 -149.66(14) . 3_656
O12 Gd1 O3 C7 67.7(3) 2_546 .
O7 Gd1 O3 C7 153.5(3) . .
O6 Gd1 O3 C7 -77.1(3) . .
O13 Gd1 O3 C7 112.7(3) . .
O1 Gd1 O3 C7 -108.4(3) 3_656 .
O1 Gd1 O3 C7 -7.7(3) . .
N2 Gd1 O3 C7 -140.1(3) . .
N1 Gd1 O3 C7 -5.7(3) . .
O9 Gd2 O4 C7 95.4(5) . .
O5 Gd2 O4 C7 -1.8(6) 1_455 .
O10 Gd2 O4 C7 -103.2(5) 4_565 .
O15 Gd2 O4 C7 -166.3(4) . .
O11 Gd2 O4 C7 25.0(5) 4_565 .
O14 Gd2 O4 C7 167.2(5) . .
N3 Gd2 O4 C7 -39.7(5) 4_565 .
O12 Gd1 O6 C8 -155.6(3) 2_546 .
O7 Gd1 O6 C8 -23.0(3) . .
O3 Gd1 O6 C8 -91.8(3) . .
O13 Gd1 O6 C8 78.4(3) . .
O1 Gd1 O6 C8 72.5(3) 3_656 .
O1 Gd1 O6 C8 139.8(3) . .
N2 Gd1 O6 C8 -18.7(3) . .
N1 Gd1 O6 C8 -155.4(3) . .
O12 Gd1 O7 C14 152.3(3) 2_546 .
O3 Gd1 O7 C14 72.7(3) . .
O6 Gd1 O7 C14 0.1(3) . .
O13 Gd1 O7 C14 -135.2(3) . .
O1 Gd1 O7 C14 -77.0(3) 3_656 .
O1 Gd1 O7 C14 -141.6(3) . .
N2 Gd1 O7 C14 -4.1(3) . .
N1 Gd1 O7 C14 99.4(3) . .
O4 Gd2 O9 C15 -61.0(10) . .
O5 Gd2 O9 C15 91.2(10) 1_455 .
O10 Gd2 O9 C15 -178.7(9) 4_565 .
O15 Gd2 O9 C15 164.3(10) . .
O11 Gd2 O9 C15 13.7(10) 4_565 .
O14 Gd2 O9 C15 -126.5(11) . .
N3 Gd2 O9 C15 21.7(11) 4_565 .
O12 Gd1 N1 C2 92.4(3) 2_546 .
O7 Gd1 N1 C2 149.9(3) . .
O3 Gd1 N1 C2 179.2(3) . .
O6 Gd1 N1 C2 -87.4(3) . .
O13 Gd1 N1 C2 48.5(3) . .
O1 Gd1 N1 C2 -34.1(3) 3_656 .
O1 Gd1 N1 C2 -2.6(3) . .
N2 Gd1 N1 C2 -130.7(3) . .
O12 Gd1 N1 C6 -81.0(3) 2_546 .
O7 Gd1 N1 C6 -23.5(3) . .
O3 Gd1 N1 C6 5.8(2) . .
O6 Gd1 N1 C6 99.1(3) . .
O13 Gd1 N1 C6 -124.9(3) . .
O1 Gd1 N1 C6 152.4(2) 3_656 .
O1 Gd1 N1 C6 -176.1(3) . .
N2 Gd1 N1 C6 55.8(3) . .
O12 Gd1 N2 C9 149.3(2) 2_546 .
O7 Gd1 N2 C9 -172.6(3) . .
O3 Gd1 N2 C9 104.1(3) . .
O6 Gd1 N2 C9 11.3(3) . .
O13 Gd1 N2 C9 -121.2(3) . .
O1 Gd1 N2 C9 -60.8(3) 3_656 .
O1 Gd1 N2 C9 -18.7(3) . .
N1 Gd1 N2 C9 58.1(3) . .
O12 Gd1 N2 C13 -37.3(3) 2_546 .
O7 Gd1 N2 C13 0.8(3) . .
O3 Gd1 N2 C13 -82.6(3) . .
O6 Gd1 N2 C13 -175.4(3) . .
O13 Gd1 N2 C13 52.2(3) . .
O1 Gd1 N2 C13 112.5(3) 3_656 .
O1 Gd1 N2 C13 154.7(2) . .
N1 Gd1 N2 C13 -128.5(3) . .
Gd1 O1 C1 O2 -28.0(5) 3_656 .
Gd1 O1 C1 O2 -179.9(3) . .
Gd1 O1 C1 C2 150.8(2) 3_656 .
Gd1 O1 C1 C2 -1.1(4) . .
C6 N1 C2 C3 -2.0(5) . .
Gd1 N1 C2 C3 -175.5(3) . .
C6 N1 C2 C1 176.7(3) . .
Gd1 N1 C2 C1 3.1(4) . .
O2 C1 C2 N1 177.6(4) . .
O1 C1 C2 N1 -1.3(5) . .
O2 C1 C2 C3 -3.8(6) . .
O1 C1 C2 C3 177.3(4) . .
N1 C2 C3 C4 2.3(6) . .
C1 C2 C3 C4 -176.2(4) . .
C2 C3 C4 C5 -0.7(6) . .
C3 C4 C5 C6 -1.0(7) . .
C2 N1 C6 C5 0.1(5) . .
Gd1 N1 C6 C5 173.8(3) . .
C2 N1 C6 C7 -179.5(3) . .
Gd1 N1 C6 C7 -5.7(4) . .
C4 C5 C6 N1 1.4(6) . .
C4 C5 C6 C7 -179.1(4) . .
Gd1 O3 C7 O4 -176.0(3) . .
Gd1 O3 C7 C6 5.0(5) . .
Gd2 O4 C7 O3 90.1(5) . .
Gd2 O4 C7 C6 -90.9(5) . .
N1 C6 C7 O3 0.9(5) . .
C5 C6 C7 O3 -178.7(4) . .
N1 C6 C7 O4 -178.2(3) . .
C5 C6 C7 O4 2.3(6) . .
Gd2 O5 C8 O6 125.9(12) 1_655 .
Gd2 O5 C8 C9 -53.9(14) 1_655 .
Gd1 O6 C8 O5 -156.1(3) . .
Gd1 O6 C8 C9 23.7(4) . .
C13 N2 C9 C10 0.5(6) . .
Gd1 N2 C9 C10 173.9(3) . .
C13 N2 C9 C8 -178.5(3) . .
Gd1 N2 C9 C8 -5.1(4) . .
O5 C8 C9 N2 168.2(3) . .
O6 C8 C9 N2 -11.6(5) . .
O5 C8 C9 C10 -10.9(6) . .
O6 C8 C9 C10 169.4(4) . .
N2 C9 C10 C11 -0.1(6) . .
C8 C9 C10 C11 178.8(4) . .
C9 C10 C11 C12 0.0(7) . .
C10 C11 C12 C13 -0.3(7) . .
C9 N2 C13 C12 -0.8(6) . .
Gd1 N2 C13 C12 -174.3(3) . .
C9 N2 C13 C14 175.1(3) . .
Gd1 N2 C13 C14 1.6(4) . .
C11 C12 C13 N2 0.7(6) . .
C11 C12 C13 C14 -174.8(4) . .
Gd1 O7 C14 O8 -176.0(3) . .
Gd1 O7 C14 C13 6.4(5) . .
N2 C13 C14 O8 177.3(4) . .
C12 C13 C14 O8 -6.9(6) . .
N2 C13 C14 O7 -4.9(5) . .
C12 C13 C14 O7 170.9(4) . .
Gd2 O10 C15 O9 178.5(3) 4_566 .
Gd2 O10 C15 C16 -0.9(5) 4_566 .
Gd2 O9 C15 O10 -29.8(13) . .
Gd2 O9 C15 C16 149.6(9) . .
C20 N3 C16 C17 1.0(6) . .
Gd2 N3 C16 C17 -172.0(3) 4_566 .
C20 N3 C16 C15 179.2(3) . .
Gd2 N3 C16 C15 6.2(4) 4_566 .
O10 C15 C16 N3 -3.6(5) . .
O9 C15 C16 N3 176.9(3) . .
O10 C15 C16 C17 174.5(4) . .
O9 C15 C16 C17 -5.0(6) . .
N3 C16 C17 C18 1.0(7) . .
C15 C16 C17 C18 -177.0(4) . .
C16 C17 C18 C19 -1.5(7) . .
C17 C18 C19 C20 0.0(6) . .
C16 N3 C20 C19 -2.5(6) . .
Gd2 N3 C20 C19 170.3(3) 4_566 .
C16 N3 C20 C21 177.1(3) . .
Gd2 N3 C20 C21 -10.1(4) 4_566 .
C18 C19 C20 N3 2.0(6) . .
C18 C19 C20 C21 -177.5(4) . .
Gd2 O11 C21 O12 160.1(3) 4_566 .
Gd2 O11 C21 C20 -17.6(5) 4_566 .
Gd1 O12 C21 O11 -70.8(5) 2_556 .
Gd1 O12 C21 C20 106.9(4) 2_556 .
N3 C20 C21 O11 17.7(5) . .
C19 C20 C21 O11 -162.8(4) . .
N3 C20 C21 O12 -160.3(3) . .
C19 C20 C21 O12 19.3(6) . .
